data_4072549
loop_
_publ_author_name
'Yang, Yi'
'Li, Shihui'
'Cui, Dongmei'
'Chen, Xuesi'
'Jing, Xiabin'

_publ_section_title
;
 Pyrrolide-Ligated Organoyttrium Complexes. Synthesis, Characterization,
 and Lactide Polymerization Behavior
;
_journal_issue 3
_journal_name_full Organometallics
_journal_page_first 671
_journal_paper_doi 10.1021/om060781y
_journal_volume 26
_journal_year 2007
_chemical_formula_sum 'C66 H88 N4 O P2 Si4 Y2'
_chemical_formula_weight 1305.52
_chemical_name_systematic
; 
 ? 
;
_space_group_IT_number 14
_symmetry_cell_setting monoclinic
_symmetry_space_group_name_Hall '-P 2ybc'
_symmetry_space_group_name_H-M 'P 1 21/c 1'
_atom_sites_solution_hydrogens geom
_atom_sites_solution_primary direct
_atom_sites_solution_secondary difmap
_audit_creation_method SHELXL-97
_cell_angle_alpha 90.00
_cell_angle_beta 116.1680(10)
_cell_angle_gamma 90.00
_cell_formula_units_Z 4
_cell_length_a 20.3821(8)
_cell_length_b 19.3542(7)
_cell_length_c 22.0003(9)
_cell_measurement_reflns_used 8774
_cell_measurement_temperature 187(2)
_cell_measurement_theta_max 25.60
_cell_measurement_theta_min 2.23
_cell_volume 7789.1(5)
_computing_cell_refinement 'Bruker SMART'
_computing_data_collection 'Bruker SMART'
_computing_data_reduction 'Bruker SAINT'
_computing_molecular_graphics 'Bruker SHELXTL'
_computing_publication_material 'Bruker SHELXTL'
_computing_structure_refinement 'SHELXL-97 (Sheldrick, 1997)'
_computing_structure_solution 'SHELXS-97 (Sheldrick, 1990)'
_diffrn_ambient_temperature 187(2)
_diffrn_measured_fraction_theta_full 0.995
_diffrn_measured_fraction_theta_max 0.995
_diffrn_measurement_device_type 'CCD area detector'
_diffrn_measurement_method 'phi and omega scans'
_diffrn_radiation_monochromator graphite
_diffrn_radiation_source 'fine-focus sealed tube'
_diffrn_radiation_type MoK\a
_diffrn_radiation_wavelength 0.71073
_diffrn_reflns_av_R_equivalents 0.0467
_diffrn_reflns_av_sigmaI/netI 0.0620
_diffrn_reflns_limit_h_max 25
_diffrn_reflns_limit_h_min -24
_diffrn_reflns_limit_k_max 23
_diffrn_reflns_limit_k_min -23
_diffrn_reflns_limit_l_max 27
_diffrn_reflns_limit_l_min -17
_diffrn_reflns_number 44701
_diffrn_reflns_theta_full 26.03
_diffrn_reflns_theta_max 26.03
_diffrn_reflns_theta_min 1.47
_exptl_absorpt_coefficient_mu 1.622
_exptl_absorpt_correction_T_max 0.7578
_exptl_absorpt_correction_T_min 0.5142
_exptl_absorpt_correction_type multi-scan
_exptl_crystal_density_diffrn 1.113
_exptl_crystal_density_method 'not measured'
_exptl_crystal_F_000 2736
_exptl_crystal_size_max 0.47
_exptl_crystal_size_mid 0.23
_exptl_crystal_size_min 0.18
_refine_diff_density_max 1.454
_refine_diff_density_min -0.448
_refine_diff_density_rms 0.149
_refine_ls_extinction_method none
_refine_ls_goodness_of_fit_ref 1.092
_refine_ls_hydrogen_treatment constr
_refine_ls_matrix_type full
_refine_ls_number_parameters 724
_refine_ls_number_reflns 15283
_refine_ls_number_restraints 0
_refine_ls_restrained_S_all 1.092
_refine_ls_R_factor_all 0.1033
_refine_ls_R_factor_gt 0.0602
_refine_ls_shift/su_max 0.002
_refine_ls_shift/su_mean 0.000
_refine_ls_structure_factor_coef Fsqd
_refine_ls_weighting_details 'calc w=1/[\s^2^(Fo^2^)+(0.1293P)^2^+6.3956P] where P=(Fo^2^+2Fc^2^)/3'
_refine_ls_weighting_scheme calc
_refine_ls_wR_factor_gt 0.1989
_refine_ls_wR_factor_ref 0.2253
_reflns_number_gt 10014
_reflns_number_total 15283
_reflns_threshold_expression >2sigma(I)
_cod_data_source_file om060781ysi20060828_104103.cif
_cod_data_source_block q054
_cod_depositor_comments
;
The following automatic conversions were performed:

'_symmetry_cell_setting' value 'Monoclinic' changed to 'monoclinic'
according to /home/saulius/struct/CIF-dictionaries/cif_core.dic
dictionary named 'cif_core.dic' version 2.4.1 from
2010-06-29.

'_exptl_absorpt_correction_type' value 'Multi-scan'
changed to 'multi-scan' according to
/home/saulius/struct/CIF-dictionaries/cif_core.dic dictionary named
'cif_core.dic' version 2.4.1 from 2010-06-29.

Automatic conversion script
Id: cif_fix_values 1715 2011-07-08 13:25:40Z adriana 
;
_cod_original_sg_symbol_H-M P2(1)/c
_cod_database_code 4072549

loop_
_symmetry_equiv_pos_as_xyz
'x, y, z'
'-x, y+1/2, -z+1/2'
'-x, -y, -z'
'x, -y-1/2, z-1/2'

loop_
_atom_site_label
_atom_site_type_symbol
_atom_site_fract_x
_atom_site_fract_y
_atom_site_fract_z
_atom_site_U_iso_or_equiv
_atom_site_adp_type
_atom_site_occupancy
_atom_site_symmetry_multiplicity
_atom_site_calc_flag
_atom_site_refinement_flags
Y1 Y 0.23715(3) 0.71954(3) 1.00061(3) 0.02878(15) Uani 1 1 d .
Y2 Y 0.19100(3) 0.91342(3) 0.93743(3) 0.03067(16) Uani 1 1 d .
N1 N 0.3490(2) 0.7753(2) 1.0141(2) 0.0337(10) Uani 1 1 d .
N2 N 0.1123(2) 0.7273(2) 0.9541(2) 0.0309(10) Uani 1 1 d .
O O 0.2929(2) 0.6876(2) 1.1184(2) 0.0452(10) Uani 1 1 d .
P1 P 0.31716(8) 0.63713(7) 0.94626(7) 0.0328(3) Uani 1 1 d .
P2 P 0.15377(8) 0.58929(7) 0.99843(8) 0.0350(3) Uani 1 1 d .
Si1 Si 0.46508(9) 0.88579(10) 1.20056(9) 0.0465(4) Uani 1 1 d .
Si2 Si -0.08215(9) 0.77669(9) 0.77847(9) 0.0449(4) Uani 1 1 d .
Si3 Si 0.06099(9) 1.06069(8) 0.92668(9) 0.0386(4) Uani 1 1 d .
Si4 Si 0.33217(10) 1.02538(9) 0.90602(10) 0.0467(4) Uani 1 1 d .
C1 C 0.2795(3) 0.5965(3) 0.8633(3) 0.0381(13) Uani 1 1 d .
C2 C 0.2321(4) 0.6353(4) 0.8084(3) 0.0592(18) Uani 1 1 d .
H2 H 0.2213 0.6816 0.8151 0.071 Uiso 1 1 calc R
C3 C 0.2003(5) 0.6070(5) 0.7438(4) 0.075(2) Uani 1 1 d .
H3 H 0.1683 0.6340 0.7064 0.090 Uiso 1 1 calc R
C4 C 0.2153(4) 0.5397(5) 0.7341(4) 0.070(2) Uani 1 1 d .
H4 H 0.1933 0.5201 0.6900 0.084 Uiso 1 1 calc R
C5 C 0.2615(4) 0.5013(4) 0.7874(4) 0.068(2) Uani 1 1 d .
H5 H 0.2718 0.4549 0.7803 0.081 Uiso 1 1 calc R
C6 C 0.2942(4) 0.5293(4) 0.8525(4) 0.0537(17) Uani 1 1 d .
H6 H 0.3266 0.5020 0.8894 0.064 Uiso 1 1 calc R
C7 C 0.3332(4) 0.5152(3) 1.0173(4) 0.0564(18) Uani 1 1 d .
H7 H 0.2813 0.5151 0.9960 0.068 Uiso 1 1 calc R
C8 C 0.3703(4) 0.4621(4) 1.0608(4) 0.071(2) Uani 1 1 d .
H8 H 0.3443 0.4263 1.0702 0.086 Uiso 1 1 calc R
C9 C 0.4468(5) 0.4620(5) 1.0908(5) 0.089(3) Uani 1 1 d .
H9 H 0.4730 0.4247 1.1193 0.107 Uiso 1 1 calc R
C10 C 0.4842(5) 0.5161(6) 1.0791(5) 0.093(3) Uani 1 1 d .
H10 H 0.5361 0.5162 1.1007 0.112 Uiso 1 1 calc R
C11 C 0.4473(4) 0.5697(4) 1.0365(4) 0.066(2) Uani 1 1 d .
H11 H 0.4737 0.6067 1.0294 0.080 Uiso 1 1 calc R
C12 C 0.3712(3) 0.5695(3) 1.0040(3) 0.0388(13) Uani 1 1 d .
C13 C 0.3824(3) 0.6985(3) 0.9444(3) 0.0333(12) Uani 1 1 d .
C14 C 0.4213(3) 0.6853(3) 0.9077(3) 0.0429(14) Uani 1 1 d .
H14 H 0.4106 0.6448 0.8806 0.051 Uiso 1 1 calc R
C15 C 0.4757(4) 0.7295(4) 0.9093(4) 0.0560(18) Uani 1 1 d .
H15 H 0.5018 0.7199 0.8835 0.067 Uiso 1 1 calc R
C16 C 0.4907(4) 0.7875(4) 0.9491(4) 0.0582(19) Uani 1 1 d .
H16 H 0.5280 0.8182 0.9511 0.070 Uiso 1 1 calc R
C17 C 0.4525(3) 0.8026(3) 0.9869(3) 0.0475(16) Uani 1 1 d .
H17 H 0.4659 0.8422 1.0153 0.057 Uiso 1 1 calc R
C18 C 0.3940(3) 0.7602(3) 0.9838(3) 0.0338(12) Uani 1 1 d .
C19 C 0.3695(3) 0.8385(3) 1.0564(3) 0.0345(12) Uani 1 1 d .
H19 H 0.3901 0.8724 1.0350 0.041 Uiso 1 1 calc R
C20 C 0.4294(3) 0.8228(3) 1.1284(3) 0.0435(14) Uani 1 1 d .
H20A H 0.4725 0.8067 1.1228 0.052 Uiso 1 1 calc R
H20B H 0.4117 0.7824 1.1446 0.052 Uiso 1 1 calc R
C21 C 0.3987(4) 0.8980(4) 1.2371(3) 0.0609(19) Uani 1 1 d .
H21A H 0.4184 0.9315 1.2742 0.091 Uiso 1 1 calc R
H21B H 0.3906 0.8537 1.2543 0.091 Uiso 1 1 calc R
H21C H 0.3522 0.9151 1.2018 0.091 Uiso 1 1 calc R
C22 C 0.4883(4) 0.9721(4) 1.1778(5) 0.077(2) Uani 1 1 d .
H22A H 0.4435 0.9995 1.1551 0.115 Uiso 1 1 calc R
H22B H 0.5113 0.9662 1.1474 0.115 Uiso 1 1 calc R
H22C H 0.5221 0.9960 1.2190 0.115 Uiso 1 1 calc R
C23 C 0.5518(4) 0.8442(5) 1.2645(4) 0.073(2) Uani 1 1 d .
H23A H 0.5872 0.8410 1.2456 0.109 Uiso 1 1 calc R
H23B H 0.5409 0.7978 1.2753 0.109 Uiso 1 1 calc R
H23C H 0.5725 0.8722 1.3058 0.109 Uiso 1 1 calc R
C24 C 0.2732(4) 0.7199(4) 1.1687(3) 0.0601(19) Uani 1 1 d .
H24A H 0.2821 0.7704 1.1708 0.072 Uiso 1 1 calc R
H24B H 0.2209 0.7120 1.1565 0.072 Uiso 1 1 calc R
C25 C 0.3188(5) 0.6881(5) 1.2335(4) 0.079(2) Uani 1 1 d .
H25A H 0.2945 0.6470 1.2411 0.095 Uiso 1 1 calc R
H25B H 0.3298 0.7212 1.2710 0.095 Uiso 1 1 calc R
C26 C 0.3869(5) 0.6680(5) 1.2283(4) 0.080(3) Uani 1 1 d .
H26A H 0.4101 0.6275 1.2573 0.096 Uiso 1 1 calc R
H26B H 0.4223 0.7067 1.2425 0.096 Uiso 1 1 calc R
C27 C 0.3626(4) 0.6504(4) 1.1537(3) 0.0593(18) Uani 1 1 d .
H27A H 0.3989 0.6665 1.1384 0.071 Uiso 1 1 calc R
H27B H 0.3555 0.6000 1.1459 0.071 Uiso 1 1 calc R
C28 C 0.1756(3) 0.5117(3) 1.0515(3) 0.0419(14) Uani 1 1 d .
C33 C 0.2246(4) 0.5171(4) 1.1187(4) 0.0618(19) Uani 1 1 d .
H33 H 0.2431 0.5613 1.1372 0.074 Uiso 1 1 calc R
C32 C 0.2474(4) 0.4591(5) 1.1599(4) 0.072(2) Uani 1 1 d .
H32 H 0.2820 0.4644 1.2059 0.087 Uiso 1 1 calc R
C31 C 0.2219(5) 0.3955(4) 1.1363(5) 0.071(2) Uani 1 1 d .
H31 H 0.2384 0.3560 1.1647 0.086 Uiso 1 1 calc R
C30 C 0.1711(5) 0.3900(4) 1.0699(5) 0.083(3) Uani 1 1 d .
H30 H 0.1519 0.3458 1.0520 0.100 Uiso 1 1 calc R
C29 C 0.1473(4) 0.4475(3) 1.0283(4) 0.063(2) Uani 1 1 d .
H29 H 0.1107 0.4424 0.9831 0.076 Uiso 1 1 calc R
C34 C 0.0838(3) 0.5592(3) 0.9169(3) 0.0365(13) Uani 1 1 d .
C35 C 0.1026(4) 0.5411(3) 0.8654(3) 0.0498(16) Uani 1 1 d .
H35 H 0.1523 0.5442 0.8736 0.060 Uiso 1 1 calc R
C36 C 0.0511(4) 0.5187(4) 0.8028(4) 0.064(2) Uani 1 1 d .
H36 H 0.0654 0.5063 0.7686 0.076 Uiso 1 1 calc R
C37 C -0.0210(4) 0.5145(3) 0.7904(4) 0.0595(19) Uani 1 1 d .
H37 H -0.0568 0.4996 0.7474 0.071 Uiso 1 1 calc R
C38 C -0.0413(4) 0.5319(3) 0.8403(4) 0.0513(17) Uani 1 1 d .
H38 H -0.0912 0.5288 0.8313 0.062 Uiso 1 1 calc R
C39 C 0.0098(3) 0.5541(3) 0.9035(3) 0.0412(14) Uani 1 1 d .
H39 H -0.0050 0.5657 0.9375 0.049 Uiso 1 1 calc R
C40 C 0.1013(3) 0.6429(3) 1.0292(3) 0.0358(13) Uani 1 1 d .
C41 C 0.0762(4) 0.6217(3) 1.0757(3) 0.0472(15) Uani 1 1 d .
H41 H 0.0915 0.5784 1.0979 0.057 Uiso 1 1 calc R
C42 C 0.0294(4) 0.6627(4) 1.0900(4) 0.0588(19) Uani 1 1 d .
H42 H 0.0151 0.6494 1.1239 0.071 Uiso 1 1 calc R
C43 C 0.0034(4) 0.7238(3) 1.0540(4) 0.0558(18) Uani 1 1 d .
H43 H -0.0314 0.7505 1.0615 0.067 Uiso 1 1 calc R
C44 C 0.0275(3) 0.7468(3) 1.0071(3) 0.0437(14) Uani 1 1 d .
H44 H 0.0086 0.7884 0.9827 0.052 Uiso 1 1 calc R
C45 C 0.0808(3) 0.7077(3) 0.9957(3) 0.0329(12) Uani 1 1 d .
C46 C 0.0682(3) 0.7720(3) 0.8964(3) 0.0315(12) Uani 1 1 d .
H46 H 0.0489 0.8111 0.9135 0.038 Uiso 1 1 calc R
C47 C 0.0019(3) 0.7321(3) 0.8417(3) 0.0373(13) Uani 1 1 d .
H47A H -0.0146 0.6988 0.8663 0.045 Uiso 1 1 calc R
H47B H 0.0213 0.7044 0.8154 0.045 Uiso 1 1 calc R
C48 C -0.0773(5) 0.8091(5) 0.7008(4) 0.080(3) Uani 1 1 d .
H48A H -0.1252 0.8039 0.6618 0.119 Uiso 1 1 calc R
H48B H -0.0409 0.7824 0.6930 0.119 Uiso 1 1 calc R
H48C H -0.0633 0.8580 0.7067 0.119 Uiso 1 1 calc R
C49 C -0.1069(4) 0.8482(5) 0.8187(5) 0.087(3) Uani 1 1 d .
H49A H -0.0668 0.8818 0.8363 0.130 Uiso 1 1 calc R
H49B H -0.1157 0.8304 0.8562 0.130 Uiso 1 1 calc R
H49C H -0.1512 0.8706 0.7854 0.130 Uiso 1 1 calc R
C50 C -0.1549(4) 0.7086(4) 0.7504(4) 0.063(2) Uani 1 1 d .
H50A H -0.1568 0.6877 0.7901 0.095 Uiso 1 1 calc R
H50B H -0.1436 0.6730 0.7247 0.095 Uiso 1 1 calc R
H50C H -0.2023 0.7296 0.7215 0.095 Uiso 1 1 calc R
C55 C 0.1940(3) 0.8725(3) 1.0555(3) 0.0361(13) Uani 1 1 d .
H55 H 0.1482 0.8578 1.0525 0.043 Uiso 1 1 calc R
N4 N 0.2429(2) 0.8303(2) 1.0473(2) 0.0330(10) Uani 1 1 d .
C58 C 0.3019(3) 0.8704(3) 1.0567(3) 0.0338(12) Uani 1 1 d .
C57 C 0.2895(3) 0.9382(3) 1.0688(3) 0.0390(13) Uani 1 1 d .
H57 H 0.3213 0.9764 1.0760 0.047 Uiso 1 1 calc R
C56 C 0.2200(3) 0.9394(3) 1.0686(3) 0.0415(14) Uani 1 1 d .
H56 H 0.1961 0.9784 1.0760 0.050 Uiso 1 1 calc R
C53 C 0.1031(3) 0.8473(3) 0.8156(3) 0.0375(13) Uani 1 1 d .
H53 H 0.0571 0.8671 0.7869 0.045 Uiso 1 1 calc R
C54 C 0.1174(3) 0.8014(3) 0.8683(3) 0.0302(12) Uani 1 1 d .
N3 N 0.1911(2) 0.7847(2) 0.8990(2) 0.0305(10) Uani 1 1 d .
C51 C 0.2227(3) 0.8204(3) 0.8637(3) 0.0340(12) Uani 1 1 d .
H51 H 0.2730 0.8185 0.8734 0.041 Uiso 1 1 calc R
C52 C 0.1705(3) 0.8590(3) 0.8126(3) 0.0375(13) Uani 1 1 d .
H52 H 0.1781 0.8880 0.7814 0.045 Uiso 1 1 calc R
C59 C 0.0770(3) 0.9691(3) 0.9140(3) 0.0383(13) Uani 1 1 d .
H59A H 0.0450 0.9597 0.8656 0.046 Uiso 1 1 calc R
H59B H 0.0561 0.9426 0.9398 0.046 Uiso 1 1 calc R
C60 C -0.0354(4) 1.0742(4) 0.9157(4) 0.064(2) Uani 1 1 d .
H60A H -0.0699 1.0521 0.8736 0.097 Uiso 1 1 calc R
H60B H -0.0458 1.1238 0.9136 0.097 Uiso 1 1 calc R
H60C H -0.0405 1.0537 0.9541 0.097 Uiso 1 1 calc R
C61 C 0.0727(5) 1.1185(4) 0.8645(4) 0.069(2) Uani 1 1 d .
H61A H 0.1186 1.1074 0.8626 0.104 Uiso 1 1 calc R
H61B H 0.0738 1.1667 0.8785 0.104 Uiso 1 1 calc R
H61C H 0.0318 1.1119 0.8196 0.104 Uiso 1 1 calc R
C62 C 0.1212(4) 1.0964(4) 1.0125(4) 0.064(2) Uani 1 1 d .
H62A H 0.1135 1.0704 1.0470 0.096 Uiso 1 1 calc R
H62B H 0.1093 1.1452 1.0143 0.096 Uiso 1 1 calc R
H62C H 0.1725 1.0924 1.0210 0.096 Uiso 1 1 calc R
C63 C 0.2451(3) 1.0091(3) 0.9085(3) 0.0462(15) Uani 1 1 d .
H63A H 0.2084 1.0211 0.8621 0.055 Uiso 1 1 calc R
H63B H 0.2421 1.0467 0.9377 0.055 Uiso 1 1 calc R
C66 C 0.3345(4) 1.1075(4) 0.8615(4) 0.070(2) Uani 1 1 d .
H66A H 0.2938 1.1078 0.8160 0.104 Uiso 1 1 calc R
H66B H 0.3809 1.1104 0.8583 0.104 Uiso 1 1 calc R
H66C H 0.3302 1.1472 0.8872 0.104 Uiso 1 1 calc R
C64 C 0.3559(5) 0.9523(4) 0.8627(5) 0.072(2) Uani 1 1 d .
H64A H 0.3632 0.9099 0.8892 0.107 Uiso 1 1 calc R
H64B H 0.4009 0.9636 0.8590 0.107 Uiso 1 1 calc R
H64C H 0.3160 0.9455 0.8173 0.107 Uiso 1 1 calc R
C65 C 0.4075(4) 1.0325(4) 0.9933(4) 0.068(2) Uani 1 1 d .
H65A H 0.3933 1.0650 1.0196 0.102 Uiso 1 1 calc R
H65B H 0.4518 1.0492 0.9912 0.102 Uiso 1 1 calc R
H65C H 0.4169 0.9870 1.0151 0.102 Uiso 1 1 calc R

loop_
_atom_site_aniso_label
_atom_site_aniso_U_11
_atom_site_aniso_U_22
_atom_site_aniso_U_33
_atom_site_aniso_U_23
_atom_site_aniso_U_13
_atom_site_aniso_U_12
Y1 0.0296(3) 0.0287(3) 0.0307(3) 0.0011(2) 0.0158(2) 0.0004(2)
Y2 0.0341(3) 0.0290(3) 0.0325(3) -0.0017(2) 0.0180(2) -0.0010(2)
N1 0.031(2) 0.034(3) 0.037(3) -0.006(2) 0.016(2) -0.0017(19)
N2 0.030(2) 0.032(2) 0.034(2) 0.005(2) 0.017(2) 0.0004(18)
O 0.051(2) 0.048(2) 0.036(2) 0.0062(19) 0.019(2) 0.005(2)
P1 0.0337(7) 0.0325(7) 0.0353(8) -0.0028(6) 0.0181(6) -0.0005(6)
P2 0.0371(8) 0.0304(8) 0.0410(9) 0.0048(6) 0.0206(7) -0.0010(6)
Si1 0.0377(9) 0.0632(11) 0.0371(9) -0.0136(8) 0.0151(8) -0.0066(8)
Si2 0.0378(9) 0.0469(10) 0.0429(10) 0.0017(8) 0.0111(8) -0.0025(7)
Si3 0.0427(9) 0.0334(8) 0.0433(9) 0.0004(7) 0.0223(8) 0.0059(7)
Si4 0.0536(10) 0.0361(9) 0.0639(12) 0.0004(8) 0.0383(10) -0.0054(8)
C1 0.036(3) 0.043(3) 0.039(3) -0.008(3) 0.020(3) -0.008(3)
C2 0.079(5) 0.049(4) 0.043(4) -0.005(3) 0.020(4) -0.010(4)
C3 0.090(6) 0.082(6) 0.037(4) -0.002(4) 0.014(4) -0.017(5)
C4 0.075(5) 0.086(6) 0.049(5) -0.029(4) 0.027(4) -0.023(5)
C5 0.066(5) 0.072(5) 0.068(5) -0.029(4) 0.032(4) -0.007(4)
C6 0.052(4) 0.056(4) 0.054(4) -0.021(3) 0.024(3) 0.002(3)
C7 0.056(4) 0.049(4) 0.071(5) 0.019(4) 0.035(4) 0.015(3)
C8 0.074(5) 0.061(5) 0.097(6) 0.028(5) 0.053(5) 0.016(4)
C9 0.086(6) 0.102(7) 0.089(7) 0.049(6) 0.048(6) 0.040(6)
C10 0.053(5) 0.135(9) 0.089(7) 0.053(6) 0.028(5) 0.031(5)
C11 0.050(4) 0.084(5) 0.062(5) 0.023(4) 0.023(4) 0.007(4)
C12 0.041(3) 0.041(3) 0.037(3) 0.001(3) 0.020(3) 0.007(3)
C13 0.030(3) 0.037(3) 0.035(3) -0.002(2) 0.016(2) -0.003(2)
C14 0.050(4) 0.041(3) 0.048(4) -0.009(3) 0.031(3) -0.005(3)
C15 0.055(4) 0.061(4) 0.072(5) -0.013(4) 0.046(4) -0.011(3)
C16 0.054(4) 0.053(4) 0.087(5) -0.018(4) 0.049(4) -0.019(3)
C17 0.045(3) 0.044(3) 0.063(4) -0.011(3) 0.033(3) -0.011(3)
C18 0.030(3) 0.038(3) 0.035(3) 0.001(2) 0.015(2) -0.001(2)
C19 0.031(3) 0.036(3) 0.038(3) -0.007(2) 0.017(3) -0.003(2)
C20 0.035(3) 0.050(4) 0.040(3) -0.009(3) 0.013(3) -0.002(3)
C21 0.055(4) 0.090(6) 0.038(4) -0.001(4) 0.021(3) 0.015(4)
C22 0.071(5) 0.072(5) 0.088(6) -0.016(5) 0.036(5) -0.033(4)
C23 0.045(4) 0.109(7) 0.049(4) -0.022(4) 0.007(3) 0.007(4)
C24 0.073(5) 0.070(5) 0.044(4) 0.001(4) 0.033(4) 0.003(4)
C25 0.109(7) 0.082(6) 0.043(4) 0.005(4) 0.029(5) 0.002(5)
C26 0.074(5) 0.105(7) 0.040(4) 0.018(4) 0.006(4) -0.005(5)
C27 0.059(4) 0.053(4) 0.053(4) 0.009(3) 0.013(4) 0.002(3)
C28 0.042(3) 0.035(3) 0.057(4) 0.010(3) 0.030(3) 0.003(3)
C33 0.060(4) 0.056(4) 0.063(5) 0.019(4) 0.021(4) -0.001(3)
C32 0.065(5) 0.084(6) 0.065(5) 0.038(5) 0.027(4) 0.005(4)
C31 0.078(5) 0.059(5) 0.085(6) 0.032(5) 0.042(5) 0.018(4)
C30 0.117(7) 0.034(4) 0.104(7) 0.017(4) 0.054(6) 0.000(4)
C29 0.070(5) 0.043(4) 0.071(5) 0.015(4) 0.026(4) 0.003(3)
C34 0.039(3) 0.029(3) 0.043(3) 0.005(3) 0.020(3) -0.001(2)
C35 0.053(4) 0.049(4) 0.057(4) -0.005(3) 0.032(3) 0.000(3)
C36 0.077(5) 0.068(5) 0.053(4) -0.019(4) 0.035(4) -0.010(4)
C37 0.076(5) 0.044(4) 0.052(4) -0.005(3) 0.023(4) -0.013(3)
C38 0.046(4) 0.040(4) 0.059(4) 0.008(3) 0.016(3) -0.010(3)
C39 0.042(3) 0.037(3) 0.049(4) 0.002(3) 0.024(3) -0.007(3)
C40 0.037(3) 0.037(3) 0.037(3) 0.000(3) 0.020(3) -0.001(2)
C41 0.063(4) 0.042(3) 0.049(4) 0.010(3) 0.036(3) 0.003(3)
C42 0.089(5) 0.052(4) 0.062(5) 0.006(3) 0.058(4) 0.000(4)
C43 0.077(5) 0.049(4) 0.068(5) -0.007(3) 0.056(4) 0.002(3)
C44 0.053(4) 0.039(3) 0.050(4) 0.001(3) 0.033(3) 0.003(3)
C45 0.033(3) 0.033(3) 0.037(3) -0.002(2) 0.020(3) -0.005(2)
C46 0.034(3) 0.029(3) 0.034(3) 0.001(2) 0.017(2) -0.001(2)
C47 0.035(3) 0.035(3) 0.041(3) -0.001(3) 0.015(3) -0.007(2)
C48 0.075(5) 0.087(6) 0.058(5) 0.016(4) 0.013(4) -0.028(5)
C49 0.056(5) 0.094(7) 0.091(6) -0.020(5) 0.015(5) 0.019(4)
C50 0.044(4) 0.077(5) 0.058(5) 0.003(4) 0.011(3) -0.013(3)
C55 0.039(3) 0.043(3) 0.031(3) 0.004(3) 0.019(3) 0.010(3)
N4 0.033(2) 0.037(2) 0.031(2) 0.004(2) 0.017(2) 0.004(2)
C58 0.036(3) 0.037(3) 0.027(3) -0.003(2) 0.013(2) 0.002(2)
C57 0.047(3) 0.037(3) 0.033(3) -0.007(3) 0.017(3) -0.001(3)
C56 0.050(4) 0.043(3) 0.036(3) -0.001(3) 0.023(3) 0.009(3)
C53 0.041(3) 0.035(3) 0.035(3) 0.001(3) 0.015(3) 0.000(2)
C54 0.032(3) 0.028(3) 0.030(3) 0.001(2) 0.013(2) -0.001(2)
N3 0.036(2) 0.030(2) 0.032(2) -0.0014(19) 0.021(2) -0.0003(19)
C51 0.044(3) 0.030(3) 0.037(3) -0.003(2) 0.026(3) -0.004(2)
C52 0.054(4) 0.036(3) 0.030(3) 0.001(2) 0.025(3) -0.005(3)
C59 0.038(3) 0.037(3) 0.039(3) -0.002(3) 0.017(3) 0.002(2)
C60 0.055(4) 0.052(4) 0.097(6) 0.001(4) 0.043(4) 0.014(3)
C61 0.109(6) 0.041(4) 0.088(6) 0.010(4) 0.069(5) 0.010(4)
C62 0.064(5) 0.049(4) 0.066(5) -0.010(4) 0.018(4) 0.013(3)
C63 0.058(4) 0.036(3) 0.054(4) -0.003(3) 0.034(3) -0.007(3)
C66 0.080(5) 0.053(4) 0.094(6) 0.013(4) 0.055(5) -0.006(4)
C64 0.088(6) 0.057(5) 0.101(6) -0.016(4) 0.071(5) -0.016(4)
C65 0.054(4) 0.058(4) 0.089(6) 0.003(4) 0.029(4) -0.010(4)

loop_
_atom_type_symbol
_atom_type_description
_atom_type_scat_dispersion_real
_atom_type_scat_dispersion_imag
_atom_type_scat_source
C C 0.0033 0.0016 'International Tables Vol C Tables 4.2.6.8 and 6.1.1.4'
H H 0.0000 0.0000 'International Tables Vol C Tables 4.2.6.8 and 6.1.1.4'
N N 0.0061 0.0033 'International Tables Vol C Tables 4.2.6.8 and 6.1.1.4'
O O 0.0106 0.0060 'International Tables Vol C Tables 4.2.6.8 and 6.1.1.4'
Si Si 0.0817 0.0704 'International Tables Vol C Tables 4.2.6.8 and 6.1.1.4'
P P 0.1023 0.0942 'International Tables Vol C Tables 4.2.6.8 and 6.1.1.4'
Y Y -2.7962 3.5667 'International Tables Vol C Tables 4.2.6.8 and 6.1.1.4'

loop_
_geom_angle_atom_site_label_1
_geom_angle_atom_site_label_2
_geom_angle_atom_site_label_3
_geom_angle
N2 Y1 N4 88.11(15)
N2 Y1 N3 69.14(15)
N4 Y1 N3 81.39(15)
N2 Y1 O 113.71(15)
N4 Y1 O 81.67(15)
N3 Y1 O 162.71(15)
N2 Y1 N1 145.76(15)
N4 Y1 N1 71.22(15)
N3 Y1 N1 80.70(15)
O Y1 N1 90.58(15)
N2 Y1 P1 124.74(12)
N4 Y1 P1 138.88(11)
N3 Y1 P1 87.96(11)
O Y1 P1 102.64(10)
N1 Y1 P1 67.88(11)
N2 Y1 P2 62.78(11)
N4 Y1 P2 133.11(11)
N3 Y1 P2 116.21(11)
O Y1 P2 78.39(11)
N1 Y1 P2 149.87(11)
P1 Y1 P2 87.09(4)
N2 Y1 Y2 74.72(11)
N4 Y1 Y2 41.53(10)
N3 Y1 Y2 39.86(10)
O Y1 Y2 123.13(10)
N1 Y1 Y2 71.72(11)
P1 Y1 Y2 117.83(3)
P2 Y1 Y2 137.46(3)
C63 Y2 C59 96.4(2)
C63 Y2 N3 125.79(18)
C59 Y2 N3 119.61(17)
C63 Y2 C51 95.54(19)
C59 Y2 C51 129.74(19)
N3 Y2 C51 30.36(14)
C63 Y2 C55 132.2(2)
C59 Y2 C55 86.99(18)
N3 Y2 C55 91.60(15)
C51 Y2 C55 118.46(16)
C63 Y2 C54 133.1(2)
C59 Y2 C54 89.74(18)
N3 Y2 C54 30.16(14)
C51 Y2 C54 48.83(16)
C55 Y2 C54 94.49(17)
C63 Y2 N4 131.13(19)
C59 Y2 N4 114.78(17)
N3 Y2 N4 70.62(14)
C51 Y2 N4 92.19(15)
C55 Y2 N4 29.20(14)
C54 Y2 N4 85.83(15)
C63 Y2 C56 103.3(2)
C59 Y2 C56 83.21(19)
N3 Y2 C56 118.96(16)
C51 Y2 C56 139.96(17)
C55 Y2 C56 29.55(18)
C54 Y2 C56 123.62(17)
N4 Y2 C56 49.11(16)
C63 Y2 C58 102.1(2)
C59 Y2 C58 130.97(18)
N3 Y2 C58 84.36(15)
C51 Y2 C58 93.31(17)
C55 Y2 C58 47.61(16)
C54 Y2 C58 108.42(16)
N4 Y2 C58 29.17(15)
C56 Y2 C58 48.55(17)
C63 Y2 C57 86.3(2)
C59 Y2 C57 109.68(19)
N3 Y2 C57 113.62(15)
C51 Y2 C57 119.69(17)
C55 Y2 C57 48.55(18)
C54 Y2 C57 134.72(17)
N4 Y2 C57 48.97(16)
C56 Y2 C57 29.98(17)
C58 Y2 C57 29.35(17)
C63 Y2 C53 106.1(2)
C59 Y2 C53 81.35(19)
N3 Y2 C53 49.37(15)
C51 Y2 C53 48.45(17)
C55 Y2 C53 121.57(18)
C54 Y2 C53 29.17(15)
N4 Y2 C53 114.75(15)
C56 Y2 C53 148.09(18)
C58 Y2 C53 133.72(16)
C57 Y2 C53 162.73(17)
C63 Y2 C52 85.2(2)
C59 Y2 C52 104.31(19)
N3 Y2 C52 49.38(15)
C51 Y2 C52 29.04(16)
C55 Y2 C52 140.13(17)
C54 Y2 C52 48.46(16)
N4 Y2 C52 119.03(15)
C56 Y2 C52 168.13(17)
C58 Y2 C52 122.04(17)
C57 Y2 C52 145.66(17)
C53 Y2 C52 29.50(16)
C18 N1 C19 114.4(4)
C18 N1 Y1 129.5(3)
C19 N1 Y1 115.8(3)
C45 N2 C46 116.6(4)
C45 N2 Y1 115.8(3)
C46 N2 Y1 124.0(3)
C27 O C24 109.3(5)
C27 O Y1 125.6(4)
C24 O Y1 123.0(4)
C13 P1 C1 104.6(3)
C13 P1 C12 105.3(3)
C1 P1 C12 104.3(3)
C13 P1 Y1 101.75(18)
C1 P1 Y1 126.05(19)
C12 P1 Y1 112.79(19)
C40 P2 C34 102.4(3)
C40 P2 C28 104.3(3)
C34 P2 C28 103.3(3)
C40 P2 Y1 86.40(18)
C34 P2 Y1 118.08(18)
C28 P2 Y1 134.0(2)
C22 Si1 C21 108.6(4)
C22 Si1 C20 113.9(3)
C21 Si1 C20 111.2(3)
C22 Si1 C23 108.5(4)
C21 Si1 C23 110.6(3)
C20 Si1 C23 103.9(3)
C49 Si2 C48 109.1(5)
C49 Si2 C50 110.2(4)
C48 Si2 C50 106.7(3)
C49 Si2 C47 110.2(3)
C48 Si2 C47 115.8(3)
C50 Si2 C47 104.6(3)
C59 Si3 C61 112.2(3)
C59 Si3 C62 115.2(3)
C61 Si3 C62 106.2(4)
C59 Si3 C60 110.9(3)
C61 Si3 C60 106.6(4)
C62 Si3 C60 105.1(4)
C63 Si4 C65 110.6(3)
C63 Si4 C66 114.2(3)
C65 Si4 C66 106.0(4)
C63 Si4 C64 110.8(3)
C65 Si4 C64 107.4(4)
C66 Si4 C64 107.5(4)
C6 C1 C2 118.7(6)
C6 C1 P1 123.6(5)
C2 C1 P1 117.7(5)
C1 C2 C3 120.6(7)
C1 C2 H2 119.7
C3 C2 H2 119.7
C4 C3 C2 119.8(8)
C4 C3 H3 120.1
C2 C3 H3 120.1
C5 C4 C3 120.1(7)
C5 C4 H4 119.9
C3 C4 H4 119.9
C4 C5 C6 120.6(7)
C4 C5 H5 119.7
C6 C5 H5 119.7
C1 C6 C5 120.1(7)
C1 C6 H6 119.9
C5 C6 H6 119.9
C8 C7 C12 121.0(7)
C8 C7 H7 119.5
C12 C7 H7 119.5
C7 C8 C9 119.0(7)
C7 C8 H8 120.5
C9 C8 H8 120.5
C10 C9 C8 120.0(8)
C10 C9 H9 120.0
C8 C9 H9 120.0
C11 C10 C9 121.0(8)
C11 C10 H10 119.5
C9 C10 H10 119.5
C10 C11 C12 119.9(8)
C10 C11 H11 120.0
C12 C11 H11 120.0
C11 C12 C7 118.9(6)
C11 C12 P1 123.5(5)
C7 C12 P1 117.5(5)
C14 C13 C18 121.6(5)
C14 C13 P1 120.8(4)
C18 C13 P1 117.5(4)
C13 C14 C15 121.9(6)
C13 C14 H14 119.1
C15 C14 H14 119.1
C16 C15 C14 118.1(6)
C16 C15 H15 121.0
C14 C15 H15 121.0
C15 C16 C17 121.6(6)
C15 C16 H16 119.2
C17 C16 H16 119.2
C16 C17 C18 121.8(6)
C16 C17 H17 119.1
C18 C17 H17 119.1
N1 C18 C17 125.1(5)
N1 C18 C13 120.1(5)
C17 C18 C13 114.7(5)
N1 C19 C58 109.5(4)
N1 C19 C20 110.9(4)
C58 C19 C20 112.6(5)
N1 C19 H19 107.9
C58 C19 H19 107.9
C20 C19 H19 107.9
C19 C20 Si1 125.1(4)
C19 C20 H20A 106.0
Si1 C20 H20A 106.0
C19 C20 H20B 106.0
Si1 C20 H20B 106.0
H20A C20 H20B 106.3
Si1 C21 H21A 109.5
Si1 C21 H21B 109.5
H21A C21 H21B 109.5
Si1 C21 H21C 109.5
H21A C21 H21C 109.5
H21B C21 H21C 109.5
Si1 C22 H22A 109.5
Si1 C22 H22B 109.5
H22A C22 H22B 109.5
Si1 C22 H22C 109.5
H22A C22 H22C 109.5
H22B C22 H22C 109.5
Si1 C23 H23A 109.5
Si1 C23 H23B 109.5
H23A C23 H23B 109.5
Si1 C23 H23C 109.5
H23A C23 H23C 109.5
H23B C23 H23C 109.5
C25 C24 O 106.7(6)
C25 C24 H24A 110.4
O C24 H24A 110.4
C25 C24 H24B 110.4
O C24 H24B 110.4
H24A C24 H24B 108.6
C24 C25 C26 104.5(7)
C24 C25 H25A 110.8
C26 C25 H25A 110.8
C24 C25 H25B 110.8
C26 C25 H25B 110.8
H25A C25 H25B 108.9
C25 C26 C27 105.5(6)
C25 C26 H26A 110.6
C27 C26 H26A 110.6
C25 C26 H26B 110.6
C27 C26 H26B 110.6
H26A C26 H26B 108.8
O C27 C26 103.8(6)
O C27 H27A 111.0
C26 C27 H27A 111.0
O C27 H27B 111.0
C26 C27 H27B 111.0
H27A C27 H27B 109.0
C29 C28 C33 117.1(6)
C29 C28 P2 124.2(5)
C33 C28 P2 118.7(5)
C28 C33 C32 121.0(7)
C28 C33 H33 119.5
C32 C33 H33 119.5
C31 C32 C33 121.8(8)
C31 C32 H32 119.1
C33 C32 H32 119.1
C32 C31 C30 117.6(7)
C32 C31 H31 121.2
C30 C31 H31 121.2
C31 C30 C29 121.3(8)
C31 C30 H30 119.3
C29 C30 H30 119.3
C28 C29 C30 121.0(8)
C28 C29 H29 119.5
C30 C29 H29 119.5
C35 C34 C39 117.8(6)
C35 C34 P2 120.2(5)
C39 C34 P2 121.9(5)
C36 C35 C34 122.0(6)
C36 C35 H35 119.0
C34 C35 H35 119.0
C37 C36 C35 119.4(7)
C37 C36 H36 120.3
C35 C36 H36 120.3
C36 C37 C38 120.0(7)
C36 C37 H37 120.0
C38 C37 H37 120.0
C37 C38 C39 121.3(6)
C37 C38 H38 119.4
C39 C38 H38 119.4
C38 C39 C34 119.5(6)
C38 C39 H39 120.2
C34 C39 H39 120.2
C41 C40 C45 121.4(5)
C41 C40 P2 124.8(5)
C45 C40 P2 113.4(4)
C42 C41 C40 120.8(6)
C42 C41 H41 119.6
C40 C41 H41 119.6
C41 C42 C43 119.2(6)
C41 C42 H42 120.4
C43 C42 H42 120.4
C42 C43 C44 121.4(6)
C42 C43 H43 119.3
C44 C43 H43 119.3
C43 C44 C45 120.1(6)
C43 C44 H44 119.9
C45 C44 H44 119.9
N2 C45 C40 118.0(5)
N2 C45 C44 125.4(5)
C40 C45 C44 116.6(5)
N2 C46 C54 108.3(4)
N2 C46 C47 111.5(4)
C54 C46 C47 112.1(5)
N2 C46 H46 108.3
C54 C46 H46 108.3
C47 C46 H46 108.3
C46 C47 Si2 122.8(4)
C46 C47 H47A 106.6
Si2 C47 H47A 106.6
C46 C47 H47B 106.6
Si2 C47 H47B 106.6
H47A C47 H47B 106.6
Si2 C48 H48A 109.5
Si2 C48 H48B 109.5
H48A C48 H48B 109.5
Si2 C48 H48C 109.5
H48A C48 H48C 109.5
H48B C48 H48C 109.5
Si2 C49 H49A 109.5
Si2 C49 H49B 109.5
H49A C49 H49B 109.5
Si2 C49 H49C 109.5
H49A C49 H49C 109.5
H49B C49 H49C 109.5
Si2 C50 H50A 109.5
Si2 C50 H50B 109.5
H50A C50 H50B 109.5
Si2 C50 H50C 109.5
H50A C50 H50C 109.5
H50B C50 H50C 109.5
N4 C55 C56 110.8(5)
N4 C55 Y2 75.9(3)
C56 C55 Y2 76.7(3)
N4 C55 H55 124.6
C56 C55 H55 124.6
Y2 C55 H55 114.7
C55 N4 C58 106.7(5)
C55 N4 Y1 134.8(4)
C58 N4 Y1 116.8(3)
C55 N4 Y2 74.9(3)
C58 N4 Y2 76.6(3)
Y1 N4 Y2 103.09(16)
N4 C58 C57 109.9(5)
N4 C58 C19 120.8(5)
C57 C58 C19 129.2(5)
N4 C58 Y2 74.2(3)
C57 C58 Y2 75.6(3)
C19 C58 Y2 119.4(3)
C58 C57 C56 106.5(5)
C58 C57 Y2 75.0(3)
C56 C57 Y2 74.5(3)
C58 C57 H57 126.7
C56 C57 H57 126.7
Y2 C57 H57 116.1
C55 C56 C57 106.0(5)
C55 C56 Y2 73.8(3)
C57 C56 Y2 75.5(3)
C55 C56 H56 127.0
C57 C56 H56 127.0
Y2 C56 H56 116.1
C54 C53 C52 106.8(5)
C54 C53 Y2 71.4(3)
C52 C53 Y2 75.3(3)
C54 C53 H53 126.6
C52 C53 H53 126.6
Y2 C53 H53 118.7
C53 C54 N3 110.0(5)
C53 C54 C46 130.8(5)
N3 C54 C46 119.1(4)
C53 C54 Y2 79.4(3)
N3 C54 Y2 72.5(3)
C46 C54 Y2 112.2(3)
C54 N3 C51 106.2(4)
C54 N3 Y1 118.6(3)
C51 N3 Y1 134.6(4)
C54 N3 Y2 77.4(3)
C51 N3 Y2 77.0(3)
Y1 N3 Y2 104.90(16)
C52 C51 N3 110.1(5)
C52 C51 Y2 79.9(3)
N3 C51 Y2 72.7(3)
C52 C51 H51 125.0
N3 C51 H51 125.0
Y2 C51 H51 114.4
C51 C52 C53 106.9(5)
C51 C52 Y2 71.1(3)
C53 C52 Y2 75.2(3)
C51 C52 H52 126.6
C53 C52 H52 126.6
Y2 C52 H52 119.1
Si3 C59 Y2 128.1(3)
Si3 C59 H59A 105.3
Y2 C59 H59A 105.3
Si3 C59 H59B 105.3
Y2 C59 H59B 105.3
H59A C59 H59B 106.0
Si3 C60 H60A 109.5
Si3 C60 H60B 109.5
H60A C60 H60B 109.5
Si3 C60 H60C 109.5
H60A C60 H60C 109.5
H60B C60 H60C 109.5
Si3 C61 H61A 109.5
Si3 C61 H61B 109.5
H61A C61 H61B 109.5
Si3 C61 H61C 109.5
H61A C61 H61C 109.5
H61B C61 H61C 109.5
Si3 C62 H62A 109.5
Si3 C62 H62B 109.5
H62A C62 H62B 109.5
Si3 C62 H62C 109.5
H62A C62 H62C 109.5
H62B C62 H62C 109.5
Si4 C63 Y2 135.4(3)
Si4 C63 H63A 103.3
Y2 C63 H63A 103.3
Si4 C63 H63B 103.3
Y2 C63 H63B 103.3
H63A C63 H63B 105.2
Si4 C66 H66A 109.5
Si4 C66 H66B 109.5
H66A C66 H66B 109.5
Si4 C66 H66C 109.5
H66A C66 H66C 109.5
H66B C66 H66C 109.5
Si4 C64 H64A 109.5
Si4 C64 H64B 109.5
H64A C64 H64B 109.5
Si4 C64 H64C 109.5
H64A C64 H64C 109.5
H64B C64 H64C 109.5
Si4 C65 H65A 109.5
Si4 C65 H65B 109.5
H65A C65 H65B 109.5
Si4 C65 H65C 109.5
H65A C65 H65C 109.5
H65B C65 H65C 109.5

loop_
_geom_bond_atom_site_label_1
_geom_bond_atom_site_label_2
_geom_bond_distance
Y1 N2 2.292(4)
Y1 N4 2.359(5)
Y1 N3 2.369(4)
Y1 O 2.406(4)
Y1 N1 2.419(4)
Y1 P1 2.8901(15)
Y1 P2 3.0289(15)
Y1 Y2 3.9678(7)
Y2 C63 2.381(6)
Y2 C59 2.402(5)
Y2 N3 2.632(4)
Y2 C51 2.686(5)
Y2 C55 2.690(5)
Y2 C54 2.692(5)
Y2 N4 2.701(4)
Y2 C56 2.726(6)
Y2 C58 2.731(5)
Y2 C57 2.738(6)
Y2 C53 2.792(6)
Y2 C52 2.795(5)
N1 C18 1.381(7)
N1 C19 1.483(7)
N2 C45 1.383(7)
N2 C46 1.470(7)
O C27 1.471(8)
O C24 1.474(8)
P1 C13 1.797(5)
P1 C1 1.817(6)
P1 C12 1.819(6)
P2 C40 1.821(6)
P2 C34 1.826(6)
P2 C28 1.832(6)
Si1 C22 1.864(8)
Si1 C21 1.868(7)
Si1 C20 1.876(6)
Si1 C23 1.887(7)
Si2 C49 1.829(8)
Si2 C48 1.864(8)
Si2 C50 1.873(7)
Si2 C47 1.874(6)
Si3 C59 1.845(6)
Si3 C61 1.863(7)
Si3 C62 1.872(7)
Si3 C60 1.888(7)
Si4 C63 1.827(6)
Si4 C65 1.861(8)
Si4 C66 1.878(7)
Si4 C64 1.885(7)
C1 C6 1.380(8)
C1 C2 1.388(9)
C2 C3 1.388(10)
C2 H2 0.9500
C3 C4 1.376(12)
C3 H3 0.9500
C4 C5 1.357(11)
C4 H4 0.9500
C5 C6 1.396(10)
C5 H5 0.9500
C6 H6 0.9500
C7 C8 1.379(9)
C7 C12 1.411(9)
C7 H7 0.9500
C8 C9 1.398(11)
C8 H8 0.9500
C9 C10 1.386(12)
C9 H9 0.9500
C10 C11 1.377(11)
C10 H10 0.9500
C11 C12 1.391(9)
C11 H11 0.9500
C13 C14 1.383(8)
C13 C18 1.434(8)
C14 C15 1.388(8)
C14 H14 0.9500
C15 C16 1.374(9)
C15 H15 0.9500
C16 C17 1.397(9)
C16 H16 0.9500
C17 C18 1.425(8)
C17 H17 0.9500
C19 C58 1.512(7)
C19 C20 1.545(8)
C19 H19 1.0000
C20 H20A 0.9900
C20 H20B 0.9900
C21 H21A 0.9800
C21 H21B 0.9800
C21 H21C 0.9800
C22 H22A 0.9800
C22 H22B 0.9800
C22 H22C 0.9800
C23 H23A 0.9800
C23 H23B 0.9800
C23 H23C 0.9800
C24 C25 1.451(10)
C24 H24A 0.9900
C24 H24B 0.9900
C25 C26 1.492(12)
C25 H25A 0.9900
C25 H25B 0.9900
C26 C27 1.529(10)
C26 H26A 0.9900
C26 H26B 0.9900
C27 H27A 0.9900
C27 H27B 0.9900
C28 C29 1.371(9)
C28 C33 1.375(9)
C33 C32 1.388(10)
C33 H33 0.9500
C32 C31 1.348(12)
C32 H32 0.9500
C31 C30 1.373(12)
C31 H31 0.9500
C30 C29 1.386(10)
C30 H30 0.9500
C29 H29 0.9500
C34 C35 1.390(8)
C34 C39 1.406(8)
C35 C36 1.384(9)
C35 H35 0.9500
C36 C37 1.373(10)
C36 H36 0.9500
C37 C38 1.374(10)
C37 H37 0.9500
C38 C39 1.387(9)
C38 H38 0.9500
C39 H39 0.9500
C40 C41 1.394(8)
C40 C45 1.420(8)
C41 C42 1.378(9)
C41 H41 0.9500
C42 C43 1.393(9)
C42 H42 0.9500
C43 C44 1.395(9)
C43 H43 0.9500
C44 C45 1.433(8)
C44 H44 0.9500
C46 C54 1.505(7)
C46 C47 1.562(7)
C46 H46 1.0000
C47 H47A 0.9900
C47 H47B 0.9900
C48 H48A 0.9800
C48 H48B 0.9800
C48 H48C 0.9800
C49 H49A 0.9800
C49 H49B 0.9800
C49 H49C 0.9800
C50 H50A 0.9800
C50 H50B 0.9800
C50 H50C 0.9800
C55 N4 1.359(7)
C55 C56 1.381(8)
C55 H55 0.9500
N4 C58 1.368(7)
C58 C57 1.386(8)
C57 C56 1.413(8)
C57 H57 0.9500
C56 H56 0.9500
C53 C54 1.385(7)
C53 C52 1.423(8)
C53 H53 0.9500
C54 N3 1.386(6)
N3 C51 1.393(6)
C51 C52 1.378(8)
C51 H51 0.9500
C52 H52 0.9500
C59 H59A 0.9900
C59 H59B 0.9900
C60 H60A 0.9800
C60 H60B 0.9800
C60 H60C 0.9800
C61 H61A 0.9800
C61 H61B 0.9800
C61 H61C 0.9800
C62 H62A 0.9800
C62 H62B 0.9800
C62 H62C 0.9800
C63 H63A 0.9900
C63 H63B 0.9900
C66 H66A 0.9800
C66 H66B 0.9800
C66 H66C 0.9800
C64 H64A 0.9800
C64 H64B 0.9800
C64 H64C 0.9800
C65 H65A 0.9800
C65 H65B 0.9800
C65 H65C 0.9800
